data_2108634
loop_
_publ_author_name
'Singla, Labhini'
'Yadav, Hare Ram'
'Roy Choudhury, Angshuman'

_publ_section_title
;
 Evaluation of fluorine-mediated intermolecular interactions in
 tetrafluorinated tetrahydroisoquinoline derivatives: synthesis and
 computational studies
;
_journal_coeditor_code BM5125SUP1
_journal_issue 4
_journal_name_full 'Acta Crystallographica Section B'
_journal_page_first
;
;
_journal_paper_doi 10.1107/S2052520620006873
_journal_volume 76
_journal_year 2020
_chemical_formula_moiety 'C22 H17 F4 N O'
_chemical_formula_sum 'C22 H17 F4 N O'
_chemical_formula_weight 387.36
_space_group_IT_number 15
_space_group_name_Hall '-C 2yc'
_space_group_name_H-M_alt 'C 1 2/c 1'
_symmetry_cell_setting monoclinic
_symmetry_space_group_name_Hall '-C 2yc'
_symmetry_space_group_name_H-M 'C 1 2/c 1'
_atom_sites_solution_hydrogens geom
_audit_creation_date 2020-03-09T09:08:17-00:00
_audit_creation_method 'WinGX routine CIF_UPDATE'
_cell_angle_alpha 90
_cell_angle_beta 104.627(6)
_cell_angle_gamma 90
_cell_formula_units_Z 8
_cell_length_a 36.079(4)
_cell_length_b 6.2372(6)
_cell_length_c 16.051(2)
_cell_measurement_reflns_used 4840
_cell_measurement_temperature 100
_cell_measurement_theta_max 27.5
_cell_measurement_theta_min 3
_cell_volume 3494.9(7)
_computing_cell_refinement
;
        CrystalClear-SM Expert 2.0 r15 (Rigaku, 2011)
;
_computing_data_collection
;
        CrystalClear-SM Expert 2.0 r15 (Rigaku, 2011)
;
_computing_data_reduction
;
        CrystalClear-SM Expert 2.0 r15 (Rigaku, 2011)
;
_computing_molecular_graphics 'Olex2 (Dolomanov et al., 2009)'
_computing_publication_material 'Olex2 (Dolomanov et al., 2009)'
_computing_structure_refinement 'ShelXL (Sheldrick, 2015)'
_computing_structure_solution 'ShelXT (Sheldrick, 2015)'
_diffrn_ambient_temperature 100
_diffrn_detector_area_resol_mean 13.6612
_diffrn_measured_fraction_theta_full 0.997
_diffrn_measured_fraction_theta_max 0.991
_diffrn_measurement_device_type 'Rigaku Mercury375R (2x2 bin mode)'
_diffrn_measurement_method 'profile data from \w-scans'
_diffrn_radiation_type MoK\a
_diffrn_radiation_wavelength 0.71073
_diffrn_reflns_av_R_equivalents 0.0765
_diffrn_reflns_Laue_measured_fraction_full 0.997
_diffrn_reflns_Laue_measured_fraction_max 0.991
_diffrn_reflns_limit_h_max 46
_diffrn_reflns_limit_h_min -45
_diffrn_reflns_limit_k_max 8
_diffrn_reflns_limit_k_min -8
_diffrn_reflns_limit_l_max 20
_diffrn_reflns_limit_l_min -20
_diffrn_reflns_number 11954
_diffrn_reflns_point_group_measured_fraction_full 0.997
_diffrn_reflns_point_group_measured_fraction_max 0.991
_diffrn_reflns_theta_full 25.242
_diffrn_reflns_theta_max 27.493
_diffrn_reflns_theta_min 3.039
_exptl_absorpt_coefficient_mu 0.119
_exptl_absorpt_correction_T_max 1
_exptl_absorpt_correction_T_min 0.878
_exptl_absorpt_correction_type multi-scan
_exptl_absorpt_process_details 'Blessing 1995'
_exptl_crystal_colour 'clear light colourless'
_exptl_crystal_density_diffrn 1.472
_exptl_crystal_density_method 'not measured'
_exptl_crystal_description irregular
_exptl_crystal_F_000 1600
_exptl_crystal_size_max 0.25
_exptl_crystal_size_mid 0.19
_exptl_crystal_size_min 0.18
_refine_diff_density_max 0.252
_refine_diff_density_min -0.265
_refine_diff_density_rms 0.056
_refine_ls_extinction_method none
_refine_ls_goodness_of_fit_ref 1.045
_refine_ls_hydrogen_treatment constr
_refine_ls_matrix_type full
_refine_ls_number_parameters 254
_refine_ls_number_reflns 3975
_refine_ls_number_restraints 0
_refine_ls_restrained_S_all 1.045
_refine_ls_R_factor_all 0.0477
_refine_ls_R_factor_gt 0.0431
_refine_ls_shift/su_max 0
_refine_ls_shift/su_mean 0
_refine_ls_structure_factor_coef Fsqd
_refine_ls_weighting_details 'w=1/[\s^2^(Fo^2^)+(0.0423P)^2^+3.0682P] where P=(Fo^2^+2Fc^2^)/3'
_refine_ls_weighting_scheme calc
_refine_ls_wR_factor_ref 0.1145
_reflns_number_gt 3509
_reflns_number_total 3975
_reflns_threshold_expression 'I > 2\s(I)'
_cod_data_source_file bm5125sup1.cif
_cod_data_source_block 6-13
_cod_depositor_comments
;
The following automatic conversions were performed:

data item '_exptl_absorpt_correction_type' value 'Multi-scan' was
changed to 'multi-scan' in accordance with the
/home/data/users/saulius/crontab/automatic-downloads/rss-feeds/IUCr/lib/dictionaries/cif_core.dic
dictionary named 'cif_core.dic' version 2.4.2 last updated on
2011-04-26.

Automatic conversion script
Id: cif_fix_values 7556 2019-12-06 15:28:31Z antanas 
;
_cod_original_cell_volume 3495.0(7)
_cod_database_code 2108634

loop_
_space_group_symop_operation_xyz
'x, y, z'
'-x, y, -z+1/2'
'x+1/2, y+1/2, z'
'-x+1/2, y+1/2, -z+1/2'
'-x, -y, -z'
'x, -y, z-1/2'
'-x+1/2, -y+1/2, -z'
'x+1/2, -y+1/2, z-1/2'

loop_
_atom_site_label
_atom_site_fract_x
_atom_site_fract_y
_atom_site_fract_z
_atom_site_U_iso_or_equiv
_atom_site_adp_type
_atom_site_calc_flag
_atom_site_occupancy
_atom_site_disorder_assembly
_atom_site_disorder_group
_atom_site_type_symbol
F1 0.40659(2) 0.96899(12) 0.60233(5) 0.02346(19) Uani d 1 . . F
F2 0.49708(2) 0.29704(14) 0.57062(6) 0.0289(2) Uani d 1 . . F
F3 0.41588(2) 1.02214(13) 0.41797(5) 0.0261(2) Uani d 1 . . F
F4 0.45258(2) 0.95718(14) 0.29622(5) 0.0283(2) Uani d 1 . . F
O1 0.19366(3) 0.71075(15) 0.31545(6) 0.0226(2) Uani d 1 . . O
N1 0.37123(3) 0.61245(16) 0.51699(6) 0.0163(2) Uani d 1 . . N
C1 0.35526(3) 0.7614(2) 0.44466(7) 0.0163(2) Uani d 1 . . C
H1 0.3614 0.9105 0.4667 0.02 Uiso calc 1 . . H
C2 0.35482(4) 0.3968(2) 0.50391(8) 0.0184(3) Uani d 1 . . C
H2A 0.3684 0.3009 0.5509 0.022 Uiso calc 1 . . H
H2B 0.3577 0.3377 0.4486 0.022 Uiso calc 1 . . H
C3 0.31268(4) 0.4096(2) 0.50305(8) 0.0195(3) Uani d 1 . . C
H3A 0.3006 0.268 0.4869 0.023 Uiso calc 1 . . H
H3B 0.3103 0.4449 0.5616 0.023 Uiso calc 1 . . H
C4 0.25203(4) 0.5632(2) 0.40895(8) 0.0184(3) Uani d 1 . . C
H4 0.2384 0.449 0.4269 0.022 Uiso calc 1 . . H
C5 0.23236(4) 0.7157(2) 0.35167(8) 0.0186(3) Uani d 1 . . C
C6 0.25224(4) 0.8863(2) 0.32677(8) 0.0206(3) Uani d 1 . . C
H6 0.2389 0.9931 0.2886 0.025 Uiso calc 1 . . H
C7 0.29156(4) 0.8982(2) 0.35813(8) 0.0194(3) Uani d 1 . . C
H7 0.3051 1.0136 0.3407 0.023 Uiso calc 1 . . H
C8 0.31198(3) 0.7440(2) 0.41502(8) 0.0169(2) Uani d 1 . . C
C9 0.29191(4) 0.5766(2) 0.44053(8) 0.0175(3) Uani d 1 . . C
C10 0.17291(4) 0.5354(2) 0.33851(9) 0.0245(3) Uani d 1 . . C
H10A 0.1461 0.5435 0.3057 0.037 Uiso calc 1 . . H
H10B 0.1743 0.542 0.4002 0.037 Uiso calc 1 . . H
H10C 0.1841 0.4002 0.3254 0.037 Uiso calc 1 . . H
C11 0.41173(4) 0.6206(2) 0.54818(8) 0.0167(2) Uani d 1 . . C
C12 0.42922(4) 0.8014(2) 0.59277(8) 0.0190(3) Uani d 1 . . C
C13 0.46804(4) 0.8173(2) 0.62809(8) 0.0230(3) Uani d 1 . . C
H13 0.4786 0.945 0.6567 0.028 Uiso calc 1 . . H
C14 0.49164(4) 0.6453(2) 0.62164(9) 0.0236(3) Uani d 1 . . C
H14 0.5185 0.6509 0.6465 0.028 Uiso calc 1 . . H
C15 0.47472(4) 0.4669(2) 0.57801(9) 0.0213(3) Uani d 1 . . C
C16 0.43579(4) 0.4508(2) 0.54050(8) 0.0189(3) Uani d 1 . . C
H16 0.4256 0.325 0.5098 0.023 Uiso calc 1 . . H
C17 0.37407(3) 0.7286(2) 0.37002(7) 0.0164(2) Uani d 1 . . C
C18 0.40455(4) 0.8567(2) 0.36345(8) 0.0182(3) Uani d 1 . . C
C19 0.42391(4) 0.8227(2) 0.30045(8) 0.0201(3) Uani d 1 . . C
C20 0.41389(4) 0.6577(2) 0.24259(8) 0.0223(3) Uani d 1 . . C
H20 0.4278 0.6314 0.2007 0.027 Uiso calc 1 . . H
C21 0.38285(4) 0.5299(2) 0.24660(8) 0.0223(3) Uani d 1 . . C
H21 0.3751 0.4168 0.2063 0.027 Uiso calc 1 . . H
C22 0.36300(4) 0.5657(2) 0.30887(8) 0.0193(3) Uani d 1 . . C
H22 0.3416 0.4784 0.31 0.023 Uiso calc 1 . . H

loop_
_atom_site_aniso_label
_atom_site_aniso_U_11
_atom_site_aniso_U_22
_atom_site_aniso_U_33
_atom_site_aniso_U_12
_atom_site_aniso_U_13
_atom_site_aniso_U_23
F1 0.0225(4) 0.0197(4) 0.0275(4) 0.0014(3) 0.0052(3) -0.0053(3)
F2 0.0226(4) 0.0277(4) 0.0378(5) 0.0072(3) 0.0103(4) 0.0009(4)
F3 0.0326(5) 0.0236(4) 0.0242(4) -0.0129(3) 0.0109(4) -0.0077(3)
F4 0.0238(4) 0.0372(5) 0.0257(4) -0.0128(3) 0.0098(3) -0.0007(3)
O1 0.0162(5) 0.0235(5) 0.0270(5) 0.0002(4) 0.0034(4) 0.0038(4)
N1 0.0156(5) 0.0153(5) 0.0171(5) -0.0005(4) 0.0026(4) 0.0020(4)
C1 0.0182(6) 0.0145(6) 0.0164(5) 0.0003(4) 0.0047(5) 0.0013(4)
C2 0.0189(6) 0.0161(6) 0.0192(6) -0.0005(5) 0.0030(5) 0.0020(4)
C3 0.0186(6) 0.0180(6) 0.0217(6) -0.0007(5) 0.0049(5) 0.0045(5)
C4 0.0190(6) 0.0180(6) 0.0195(6) -0.0007(5) 0.0071(5) 0.0011(5)
C5 0.0159(6) 0.0209(6) 0.0193(6) 0.0019(5) 0.0048(5) -0.0014(5)
C6 0.0216(6) 0.0196(6) 0.0210(6) 0.0027(5) 0.0058(5) 0.0034(5)
C7 0.0219(6) 0.0170(6) 0.0204(6) 0.0002(5) 0.0075(5) 0.0025(5)
C8 0.0171(6) 0.0177(6) 0.0162(5) 0.0007(4) 0.0050(5) -0.0008(4)
C9 0.0188(6) 0.0177(6) 0.0166(5) 0.0010(5) 0.0055(5) 0.0000(5)
C10 0.0181(6) 0.0246(7) 0.0300(7) -0.0028(5) 0.0046(5) 0.0019(5)
C11 0.0173(6) 0.0189(6) 0.0144(5) -0.0017(5) 0.0048(5) 0.0021(4)
C12 0.0204(6) 0.0185(6) 0.0189(6) 0.0020(5) 0.0064(5) 0.0001(5)
C13 0.0215(7) 0.0243(7) 0.0226(6) -0.0049(5) 0.0046(5) -0.0028(5)
C14 0.0155(6) 0.0304(7) 0.0244(6) -0.0017(5) 0.0038(5) 0.0012(5)
C15 0.0208(6) 0.0225(7) 0.0222(6) 0.0040(5) 0.0085(5) 0.0028(5)
C16 0.0208(6) 0.0185(6) 0.0184(6) -0.0012(5) 0.0067(5) -0.0001(5)
C17 0.0173(6) 0.0163(6) 0.0154(5) 0.0006(4) 0.0037(5) 0.0014(4)
C18 0.0193(6) 0.0179(6) 0.0163(5) -0.0024(5) 0.0023(5) -0.0010(5)
C19 0.0156(6) 0.0252(7) 0.0193(6) -0.0040(5) 0.0042(5) 0.0033(5)
C20 0.0224(6) 0.0277(7) 0.0183(6) 0.0014(5) 0.0080(5) 0.0004(5)
C21 0.0260(7) 0.0220(7) 0.0190(6) -0.0017(5) 0.0056(5) -0.0029(5)
C22 0.0200(6) 0.0189(6) 0.0190(6) -0.0030(5) 0.0046(5) 0.0000(5)

loop_
_atom_type_symbol
_atom_type_description
_atom_type_scat_dispersion_real
_atom_type_scat_dispersion_imag
_atom_type_scat_source
C C 0.0033 0.0016 'International Tables Vol C Tables 4.2.6.8 and 6.1.1.4'
H H 0 0 'International Tables Vol C Tables 4.2.6.8 and 6.1.1.4'
F F 0.0171 0.0103 'International Tables Vol C Tables 4.2.6.8 and 6.1.1.4'
N N 0.0061 0.0033 'International Tables Vol C Tables 4.2.6.8 and 6.1.1.4'
O O 0.0106 0.006 'International Tables Vol C Tables 4.2.6.8 and 6.1.1.4'

loop_
_geom_angle_atom_site_label_1
_geom_angle_atom_site_label_2
_geom_angle_atom_site_label_3
_geom_angle
_geom_angle_site_symmetry_1
_geom_angle_site_symmetry_3
_geom_angle_publ_flag
C5 O1 C10 116.91(10) . . ?
C2 N1 C1 113.57(10) . . ?
C11 N1 C1 114.49(9) . . ?
C11 N1 C2 115.24(10) . . ?
N1 C1 H1 107.3 . . ?
N1 C1 C8 111.46(10) . . ?
N1 C1 C17 111.53(10) . . ?
C8 C1 H1 107.3 . . ?
C8 C1 C17 111.68(10) . . ?
C17 C1 H1 107.3 . . ?
N1 C2 H2A 109.9 . . ?
N1 C2 H2B 109.9 . . ?
N1 C2 C3 108.71(10) . . ?
H2A C2 H2B 108.3 . . ?
C3 C2 H2A 109.9 . . ?
C3 C2 H2B 109.9 . . ?
C2 C3 H3A 109.3 . . ?
C2 C3 H3B 109.3 . . ?
H3A C3 H3B 107.9 . . ?
C9 C3 C2 111.74(10) . . ?
C9 C3 H3A 109.3 . . ?
C9 C3 H3B 109.3 . . ?
C5 C4 H4 119.8 . . ?
C5 C4 C9 120.33(12) . . ?
C9 C4 H4 119.8 . . ?
O1 C5 C4 124.16(12) . . ?
O1 C5 C6 115.96(11) . . ?
C4 C5 C6 119.88(12) . . ?
C5 C6 H6 120.3 . . ?
C7 C6 C5 119.40(12) . . ?
C7 C6 H6 120.3 . . ?
C6 C7 H7 119.2 . . ?
C6 C7 C8 121.51(12) . . ?
C8 C7 H7 119.2 . . ?
C7 C8 C1 119.04(11) . . ?
C9 C8 C1 122.21(11) . . ?
C9 C8 C7 118.72(12) . . ?
C4 C9 C3 119.42(11) . . ?
C8 C9 C3 120.44(11) . . ?
C8 C9 C4 120.13(12) . . ?
O1 C10 H10A 109.5 . . ?
O1 C10 H10B 109.5 . . ?
O1 C10 H10C 109.5 . . ?
H10A C10 H10B 109.5 . . ?
H10A C10 H10C 109.5 . . ?
H10B C10 H10C 109.5 . . ?
C12 C11 N1 120.04(11) . . ?
C16 C11 N1 123.32(11) . . ?
C16 C11 C12 116.57(12) . . ?
F1 C12 C11 118.16(11) . . ?
F1 C12 C13 118.43(11) . . ?
C13 C12 C11 123.40(12) . . ?
C12 C13 H13 120.2 . . ?
C12 C13 C14 119.52(12) . . ?
C14 C13 H13 120.2 . . ?
C13 C14 H14 121.2 . . ?
C15 C14 C13 117.51(12) . . ?
C15 C14 H14 121.2 . . ?
F2 C15 C14 118.72(12) . . ?
F2 C15 C16 117.79(12) . . ?
C14 C15 C16 123.49(12) . . ?
C11 C16 H16 120.3 . . ?
C15 C16 C11 119.48(12) . . ?
C15 C16 H16 120.3 . . ?
C18 C17 C1 119.98(11) . . ?
C18 C17 C22 117.20(11) . . ?
C22 C17 C1 122.75(11) . . ?
F3 C18 C17 120.57(11) . . ?
F3 C18 C19 117.78(11) . . ?
C19 C18 C17 121.64(12) . . ?
F4 C19 C18 118.51(12) . . ?
F4 C19 C20 120.51(11) . . ?
C20 C19 C18 120.98(12) . . ?
C19 C20 H20 120.8 . . ?
C19 C20 C21 118.47(12) . . ?
C21 C20 H20 120.8 . . ?
C20 C21 H21 119.7 . . ?
C22 C21 C20 120.66(12) . . ?
C22 C21 H21 119.7 . . ?
C17 C22 H22 119.5 . . ?
C21 C22 C17 120.99(12) . . ?
C21 C22 H22 119.5 . . ?

loop_
_geom_bond_atom_site_label_1
_geom_bond_atom_site_label_2
_geom_bond_site_symmetry_2
_geom_bond_distance
_geom_bond_publ_flag
F1 C12 . 1.3589(15) ?
F2 C15 . 1.3545(15) ?
F3 C18 . 1.3478(14) ?
F4 C19 . 1.3467(14) ?
O1 C5 . 1.3706(15) ?
O1 C10 . 1.4259(16) ?
N1 C1 . 1.4848(15) ?
N1 C2 . 1.4635(16) ?
N1 C11 . 1.4209(16) ?
C1 H1 . 1 ?
C1 C8 . 1.5172(17) ?
C1 C17 . 1.5324(16) ?
C2 H2A . 0.99 ?
C2 H2B . 0.99 ?
C2 C3 . 1.5189(17) ?
C3 H3A . 0.99 ?
C3 H3B . 0.99 ?
C3 C9 . 1.5082(17) ?
C4 H4 . 0.95 ?
C4 C5 . 1.3875(18) ?
C4 C9 . 1.4020(18) ?
C5 C6 . 1.3966(18) ?
C6 H6 . 0.95 ?
C6 C7 . 1.3825(18) ?
C7 H7 . 0.95 ?
C7 C8 . 1.4007(17) ?
C8 C9 . 1.3896(17) ?
C10 H10A . 0.98 ?
C10 H10B . 0.98 ?
C10 H10C . 0.98 ?
C11 C12 . 1.3976(18) ?
C11 C16 . 1.3947(18) ?
C12 C13 . 1.3755(18) ?
C13 H13 . 0.95 ?
C13 C14 . 1.3897(19) ?
C14 H14 . 0.95 ?
C14 C15 . 1.373(2) ?
C15 C16 . 1.3850(19) ?
C16 H16 . 0.95 ?
C17 C18 . 1.3847(17) ?
C17 C22 . 1.3990(17) ?
C18 C19 . 1.3828(18) ?
C19 C20 . 1.3722(19) ?
C20 H20 . 0.95 ?
C20 C21 . 1.3892(19) ?
C21 H21 . 0.95 ?
C21 C22 . 1.3868(18) ?
C22 H22 . 0.95 ?

loop_
_geom_torsion_atom_site_label_1
_geom_torsion_atom_site_label_2
_geom_torsion_atom_site_label_3
_geom_torsion_atom_site_label_4
_geom_torsion
_geom_torsion_site_symmetry_1
_geom_torsion_site_symmetry_2
_geom_torsion_site_symmetry_3
_geom_torsion_site_symmetry_4
_geom_torsion_publ_flag
F1 C12 C13 C14 177.89(11) . . . . ?
F2 C15 C16 C11 178.74(11) . . . . ?
F3 C18 C19 F4 -0.79(18) . . . . ?
F3 C18 C19 C20 -179.83(12) . . . . ?
F4 C19 C20 C21 -176.67(12) . . . . ?
O1 C5 C6 C7 -177.71(11) . . . . ?
N1 C1 C8 C7 168.77(10) . . . . ?
N1 C1 C8 C9 -13.06(16) . . . . ?
N1 C1 C17 C18 -95.58(13) . . . . ?
N1 C1 C17 C22 81.28(14) . . . . ?
N1 C2 C3 C9 51.85(14) . . . . ?
N1 C11 C12 F1 -2.27(17) . . . . ?
N1 C11 C12 C13 177.08(11) . . . . ?
N1 C11 C16 C15 -175.53(11) . . . . ?
C1 N1 C2 C3 -65.64(13) . . . . ?
C1 N1 C11 C12 69.51(14) . . . . ?
C1 N1 C11 C16 -113.70(13) . . . . ?
C1 C8 C9 C3 3.02(18) . . . . ?
C1 C8 C9 C4 -177.67(11) . . . . ?
C1 C17 C18 F3 -5.58(18) . . . . ?
C1 C17 C18 C19 175.56(11) . . . . ?
C1 C17 C22 C21 -174.48(12) . . . . ?
C2 N1 C1 C8 44.91(13) . . . . ?
C2 N1 C1 C17 -80.66(12) . . . . ?
C2 N1 C11 C12 -156.04(11) . . . . ?
C2 N1 C11 C16 20.76(16) . . . . ?
C2 C3 C9 C4 158.27(11) . . . . ?
C2 C3 C9 C8 -22.42(16) . . . . ?
C4 C5 C6 C7 1.49(19) . . . . ?
C5 C4 C9 C3 179.73(11) . . . . ?
C5 C4 C9 C8 0.42(18) . . . . ?
C5 C6 C7 C8 -0.57(19) . . . . ?
C6 C7 C8 C1 177.81(11) . . . . ?
C6 C7 C8 C9 -0.43(18) . . . . ?
C7 C8 C9 C3 -178.80(11) . . . . ?
C7 C8 C9 C4 0.50(18) . . . . ?
C8 C1 C17 C18 138.96(12) . . . . ?
C8 C1 C17 C22 -44.17(16) . . . . ?
C9 C4 C5 O1 177.70(11) . . . . ?
C9 C4 C5 C6 -1.43(18) . . . . ?
C10 O1 C5 C4 -0.49(18) . . . . ?
C10 O1 C5 C6 178.67(11) . . . . ?
C11 N1 C1 C8 -179.87(10) . . . . ?
C11 N1 C1 C17 54.55(13) . . . . ?
C11 N1 C2 C3 159.49(10) . . . . ?
C11 C12 C13 C14 -1.4(2) . . . . ?
C12 C11 C16 C15 1.37(17) . . . . ?
C12 C13 C14 C15 1.31(19) . . . . ?
C13 C14 C15 F2 179.88(11) . . . . ?
C13 C14 C15 C16 0.1(2) . . . . ?
C14 C15 C16 C11 -1.53(19) . . . . ?
C16 C11 C12 F1 -179.27(10) . . . . ?
C16 C11 C12 C13 0.07(18) . . . . ?
C17 C1 C8 C7 -65.74(14) . . . . ?
C17 C1 C8 C9 112.43(13) . . . . ?
C17 C18 C19 F4 178.10(11) . . . . ?
C17 C18 C19 C20 -0.9(2) . . . . ?
C18 C17 C22 C21 2.47(19) . . . . ?
C18 C19 C20 C21 2.4(2) . . . . ?
C19 C20 C21 C22 -1.3(2) . . . . ?
C20 C21 C22 C17 -1.1(2) . . . . ?
C22 C17 C18 F3 177.39(11) . . . . ?
C22 C17 C18 C19 -1.48(19) . . . . ?

_cod_database_fobs_code 2108634
